data_1539804
loop_
_publ_author_name
'Collin, G.'
'Audier, A.C.'
'Comes, R.'

_publ_section_title
;
 Systematic copper deficiency in Y-Ba-Cu-O single crystals
;
_journal_name_full 'Journal de Physique (Paris)'
_journal_page_first 383
_journal_page_last 387
_journal_volume 49
_journal_year 1988
_chemical_formula_sum 'Ba2 Cu2.93 O6.91 Y'
_chemical_name_systematic 'Y Ba2 Cu2.93 O6.91'
_space_group_IT_number 47
_symmetry_space_group_name_Hall '-P 2 2'
_symmetry_space_group_name_H-M 'P m m m'
_cell_angle_alpha 90
_cell_angle_beta 90
_cell_angle_gamma 90
_cell_formula_units_Z 1
_cell_length_a 3.854
_cell_length_b 3.866
_cell_length_c 11.654
_cell_volume 173.640
_citation_journal_id_ASTM JOPQAG
_cod_data_source_file Collin_JOPQAG_1988_237.cif
_cod_data_source_block Ba2Cu2.93O6.91Y1
_cod_original_cell_volume 173.6395
_cod_original_formula_sum 'Ba2 Cu2.93 O6.91 Y1'
_cod_database_code 1539804

loop_
_symmetry_equiv_pos_as_xyz
x,y,z
-x,-y,z
x,-y,-z
-x,y,-z
-x,-y,-z
x,y,-z
-x,y,z
x,-y,z

loop_
_atom_site_label
_atom_site_type_symbol
_atom_site_fract_x
_atom_site_fract_y
_atom_site_fract_z
_atom_site_occupancy
_atom_site_U_iso_or_equiv
Y1 Y+3 0.5 0.5 0.5 1 0.0
O3 O-2 0.5 0 0.376 1 0.0
Ba1 Ba+2 0.5 0.5 0.1851 1 0.0
O4 O-2 0 0.5 0 0.91 0.0
Cu1 Cu+3 0 0 0 0.933 0.0
Cu2 Cu+2 0 0 0.35651 1 0.0
O2 O-2 0 0.5 0.378 1 0.0
O1 O-2 0 0 0.1572 1 0.0
